data_7040582
loop_
_publ_author_name
'Kongkaew, Manisa'
'Sitthisuwannakul, Kannika'
'Nakarajouyphon, Vasut'
'Pornsuwan, Soraya'
'Kongsaeree, Palangpon'
'Sangtrirutnugul, Preeyanuch'

_publ_section_title
;
 Benzimidazole-triazole ligands with pendent triazole functionality:
 unexpected formation and effects on copper-catalyzed aerobic alcohol
 oxidation.
;
_journal_issue 42
_journal_name_full 'Dalton transactions (Cambridge, England : 2003)'
_journal_page_first 16810
_journal_page_last 16819
_journal_paper_doi 10.1039/c6dt02770a
_journal_volume 45
_journal_year 2016
_chemical_formula_moiety 'C24 H30 Cl2 Cu N8'
_chemical_formula_sum 'C24 H30 Cl2 Cu N8'
_chemical_formula_weight 565.00
_chemical_name_systematic
;
 ?
;
_space_group_crystal_system monoclinic
_space_group_IT_number 14
_space_group_name_Hall '-P 2ybc'
_space_group_name_H-M_alt 'P 1 21/c 1'
_symmetry_space_group_name_Hall '-P 2ybc'
_symmetry_space_group_name_H-M 'P 1 21/c 1'
_atom_sites_solution_hydrogens geom
_audit_creation_method SHELXL-2014
_audit_update_record
;
2016-07-12 deposited with the CCDC.
2016-09-06 downloaded from the CCDC.
;
_cell_angle_alpha 90
_cell_angle_beta 111.4943(12)
_cell_angle_gamma 90
_cell_formula_units_Z 4
_cell_length_a 13.4626(4)
_cell_length_b 12.0213(3)
_cell_length_c 17.5823(7)
_cell_measurement_reflns_used 8731
_cell_measurement_temperature 293
_cell_measurement_theta_max 23.793
_cell_measurement_theta_min 4.104
_cell_volume 2647.59(15)
_computing_cell_refinement 'HKL Scalepack (Otwinowski & Minor 1997)'
_computing_data_collection KappaCCD
_computing_data_reduction 'Denzo and Scalepak (Otwinowski & Minor, 1997)'
_computing_molecular_graphics 'Ortep (Johnson, 1976)'
_computing_structure_refinement 'SHELXL-2014 (Sheldrick, 2014)'
_computing_structure_solution SIR97
_diffrn_ambient_temperature 293
_diffrn_measured_fraction_theta_full 0.809
_diffrn_measured_fraction_theta_max 0.956
_diffrn_measurement_device_type KappaCCD
_diffrn_measurement_method CCD
_diffrn_radiation_source 'fine-focus sealed tube'
_diffrn_radiation_type MoK\a
_diffrn_radiation_wavelength 0.71073
_diffrn_reflns_av_R_equivalents 0.0581
_diffrn_reflns_av_unetI/netI 0.0632
_diffrn_reflns_Laue_measured_fraction_full 0.809
_diffrn_reflns_Laue_measured_fraction_max 0.956
_diffrn_reflns_limit_h_max 15
_diffrn_reflns_limit_h_min -15
_diffrn_reflns_limit_k_max 13
_diffrn_reflns_limit_k_min -12
_diffrn_reflns_limit_l_max 18
_diffrn_reflns_limit_l_min -19
_diffrn_reflns_number 9486
_diffrn_reflns_point_group_measured_fraction_full 0.809
_diffrn_reflns_point_group_measured_fraction_max 0.956
_diffrn_reflns_theta_full 25.242
_diffrn_reflns_theta_max 23.793
_diffrn_reflns_theta_min 4.104
_exptl_absorpt_coefficient_mu 1.056
_exptl_absorpt_correction_T_max 0.890
_exptl_absorpt_correction_T_min 0.707
_exptl_absorpt_correction_type multi-scan
_exptl_absorpt_process_details
;
multi-scan from symmetry-related measurements 
 Sortav (Blessing 1995)
;
_exptl_crystal_colour green
_exptl_crystal_density_diffrn 1.417
_exptl_crystal_description block
_exptl_crystal_F_000 1172
_exptl_crystal_recrystallization_method 'Re-crystallisation from solvent: acetonitrile'
_exptl_crystal_size_max 0.25
_exptl_crystal_size_mid 0.22
_exptl_crystal_size_min 0.20
_refine_diff_density_max 0.584
_refine_diff_density_min -0.451
_refine_diff_density_rms 0.083
_refine_ls_extinction_coef 0.0125(17)
_refine_ls_extinction_expression Fc^*^=kFc[1+0.001xFc^2^\l^3^/sin(2\q)]^-1/4^
_refine_ls_extinction_method SHELXL
_refine_ls_goodness_of_fit_ref 1.022
_refine_ls_hydrogen_treatment constr
_refine_ls_matrix_type full
_refine_ls_number_parameters 317
_refine_ls_number_reflns 3880
_refine_ls_number_restraints 36
_refine_ls_restrained_S_all 1.021
_refine_ls_R_factor_all 0.0917
_refine_ls_R_factor_gt 0.0643
_refine_ls_shift/su_max 0.001
_refine_ls_shift/su_mean 0.000
_refine_ls_structure_factor_coef Fsqd
_refine_ls_weighting_details 'w=1/[\s^2^(Fo^2^)+(0.0972P)^2^+2.9114P] where P=(Fo^2^+2Fc^2^)/3'
_refine_ls_weighting_scheme calc
_refine_ls_wR_factor_gt 0.1597
_refine_ls_wR_factor_ref 0.1773
_reflns_Friedel_coverage 0.000
_reflns_number_gt 2805
_reflns_number_total 3880
_reflns_threshold_expression 'I > 2\s(I)'
_cod_data_source_file c6dt02770a2.cif
_cod_data_source_block shelxl
_cod_depositor_comments 'Adding full bibliography for 7040582--7040583.cif.'
_cod_database_code 7040582
_shelx_space_group_comment
;
The symmetry employed for this shelxl refinement is uniquely defined
by the following loop, which should always be used as a source of
symmetry information in preference to the above space-group names.
They are only intended as comments.
;
_shelxl_version_number 2014-3

loop_
_space_group_symop_operation_xyz
'x, y, z'
'-x, y+1/2, -z+1/2'
'-x, -y, -z'
'x, -y-1/2, z-1/2'

loop_
_atom_site_label
_atom_site_type_symbol
_atom_site_fract_x
_atom_site_fract_y
_atom_site_fract_z
_atom_site_U_iso_or_equiv
_atom_site_adp_type
_atom_site_occupancy
_atom_site_site_symmetry_order
_atom_site_calc_flag
_atom_site_refinement_flags_posn
_atom_site_refinement_flags_adp
Cu1 Cu -0.05372(5) 0.25359(5) -0.13497(3) 0.0467(3) Uani 1 1 d . .
Cl1 Cl -0.05726(12) 0.10755(11) -0.21040(8) 0.0589(4) Uani 1 1 d . .
Cl2 Cl -0.08886(17) 0.38079(12) -0.23022(9) 0.0821(6) Uani 1 1 d . .
N2 N 0.1035(3) 0.3620(3) 0.0964(2) 0.0427(10) Uani 1 1 d . .
N5 N -0.1351(3) 0.0789(3) 0.0351(2) 0.0432(10) Uani 1 1 d . .
N1 N 0.0333(3) 0.3449(3) -0.0388(2) 0.0465(10) Uani 1 1 d . .
N3 N -0.0855(3) 0.1732(3) -0.0455(2) 0.0460(10) Uani 1 1 d . .
C8 C -0.0331(4) 0.2137(4) 0.0313(3) 0.0406(11) Uani 1 1 d . .
N4 N -0.1487(4) 0.0910(3) -0.0434(2) 0.0532(11) Uani 1 1 d . .
C1 C 0.0349(4) 0.3070(4) 0.0326(3) 0.0389(11) Uani 1 1 d . .
C7 C 0.1528(4) 0.4426(4) 0.0652(3) 0.0438(12) Uani 1 1 d . .
C10 C -0.1985(4) -0.0017(4) 0.0608(3) 0.0455(12) Uani 1 1 d . .
H10 H -0.1562 -0.0229 0.1173 0.055 Uiso 1 1 calc R U
C11 C -0.2192(5) -0.1067(4) 0.0099(4) 0.0599(14) Uani 1 1 d . .
H11A H -0.1521 -0.1385 0.0119 0.072 Uiso 1 1 calc R U
H11B H -0.2618 -0.0896 -0.0466 0.072 Uiso 1 1 calc R U
C17 C 0.2112(4) 0.2530(4) 0.2155(3) 0.0519(14) Uani 1 1 d . .
C2 C 0.1061(4) 0.4319(4) -0.0200(3) 0.0471(12) Uani 1 1 d . .
C3 C 0.1356(5) 0.5038(4) -0.0703(4) 0.0581(15) Uani 1 1 d . .
H3 H 0.1050 0.4986 -0.1269 0.070 Uiso 1 1 calc R U
C9 C -0.0657(4) 0.1533(4) 0.0825(3) 0.0418(11) Uani 1 1 d . .
H9 H -0.0445 0.1615 0.1388 0.050 Uiso 1 1 calc R U
C6 C 0.2294(4) 0.5210(5) 0.1017(4) 0.0605(15) Uani 1 1 d . .
H6 H 0.2606 0.5263 0.1583 0.073 Uiso 1 1 calc R U
C16 C 0.1275(4) 0.3385(4) 0.1839(3) 0.0462(12) Uani 1 1 d . .
H16A H 0.1507 0.4065 0.2151 0.055 Uiso 1 1 calc R U
H16B H 0.0630 0.3133 0.1910 0.055 Uiso 1 1 calc R U
C15 C -0.3013(4) 0.0496(5) 0.0609(4) 0.0620(15) Uani 1 1 d . .
H15A H -0.2853 0.1155 0.0951 0.074 Uiso 1 1 calc R U
H15B H -0.3456 0.0716 0.0058 0.074 Uiso 1 1 calc R U
C4 C 0.2116(5) 0.5825(5) -0.0327(4) 0.0694(18) Uani 1 1 d . .
H4 H 0.2325 0.6316 -0.0648 0.083 Uiso 1 1 calc R U
N8 N 0.3020(5) 0.1055(5) 0.2605(4) 0.0856(17) Uani 1 1 d . U
C24 C 0.3768(8) -0.0653(8) 0.2295(5) 0.124(3) Uani 1 1 d . U
H24A H 0.4368 -0.0252 0.2248 0.149 Uiso 1 1 calc R U
H24B H 0.3196 -0.0656 0.1763 0.149 Uiso 1 1 calc R U
C12 C -0.2781(5) -0.1893(5) 0.0436(4) 0.0759(18) Uani 1 1 d . .
H12A H -0.2939 -0.2556 0.0098 0.091 Uiso 1 1 calc R U
H12B H -0.2323 -0.2107 0.0984 0.091 Uiso 1 1 calc R U
C18 C 0.2034(5) 0.1450(5) 0.2331(4) 0.0719(18) Uani 1 1 d . .
H18 H 0.1413 0.1061 0.2272 0.086 Uiso 1 1 calc R U
C5 C 0.2585(5) 0.5912(5) 0.0525(4) 0.0710(17) Uani 1 1 d . .
H5 H 0.3101 0.6454 0.0758 0.085 Uiso 1 1 calc R U
N7 N 0.3712(5) 0.1858(7) 0.2629(5) 0.128(3) Uani 1 1 d . U
C23 C 0.4102(8) -0.1852(8) 0.2566(6) 0.156(5) Uani 1 1 d . U
H23A H 0.3474 -0.2286 0.2516 0.187 Uiso 1 1 calc R U
H23B H 0.4426 -0.2179 0.2209 0.187 Uiso 1 1 calc R U
C14 C -0.3605(5) -0.0333(5) 0.0928(4) 0.0747(18) Uani 1 1 d . .
H14A H -0.4284 -0.0016 0.0889 0.090 Uiso 1 1 calc R U
H14B H -0.3195 -0.0478 0.1500 0.090 Uiso 1 1 calc R U
N6 N 0.3138(5) 0.2784(5) 0.2365(5) 0.109(2) Uani 1 1 d . U
C19 C 0.3400(6) -0.0083(6) 0.2899(6) 0.105(3) Uani 1 1 d . .
H19 H 0.2771 -0.0495 0.2897 0.126 Uiso 1 1 calc R U
C20 C 0.4153(8) -0.0125(7) 0.3723(5) 0.117(3) Uani 1 1 d . U
H20A H 0.3833 0.0189 0.4087 0.141 Uiso 1 1 calc R U
H20B H 0.4773 0.0320 0.3768 0.141 Uiso 1 1 calc R U
C13 C -0.3803(5) -0.1423(6) 0.0459(5) 0.085(2) Uani 1 1 d . .
H13A H -0.4121 -0.1954 0.0718 0.102 Uiso 1 1 calc R U
H13B H -0.4300 -0.1300 -0.0095 0.102 Uiso 1 1 calc R U
C22 C 0.4859(9) -0.1904(9) 0.3411(6) 0.133(3) Uani 1 1 d . U
H22A H 0.4978 -0.2677 0.3579 0.160 Uiso 1 1 calc R U
H22B H 0.5537 -0.1595 0.3438 0.160 Uiso 1 1 calc R U
C21 C 0.4497(8) -0.1307(9) 0.3978(6) 0.143(4) Uani 1 1 d . U
H21A H 0.5069 -0.1296 0.4510 0.172 Uiso 1 1 calc R U
H21B H 0.3902 -0.1708 0.4033 0.172 Uiso 1 1 calc R U

loop_
_atom_site_aniso_label
_atom_site_aniso_U_11
_atom_site_aniso_U_22
_atom_site_aniso_U_33
_atom_site_aniso_U_23
_atom_site_aniso_U_13
_atom_site_aniso_U_12
Cu1 0.0763(5) 0.0405(4) 0.0270(4) 0.0034(2) 0.0233(3) 0.0043(3)
Cl1 0.0824(9) 0.0501(8) 0.0466(8) -0.0143(6) 0.0264(7) -0.0063(7)
Cl2 0.1625(17) 0.0546(9) 0.0411(8) 0.0166(7) 0.0515(9) 0.0263(10)
N2 0.059(2) 0.039(2) 0.034(2) 0.0008(17) 0.0214(19) 0.0001(19)
N5 0.056(2) 0.044(2) 0.029(2) 0.0060(18) 0.0145(18) -0.0019(19)
N1 0.078(3) 0.034(2) 0.035(2) 0.0079(18) 0.030(2) 0.007(2)
N3 0.069(3) 0.043(2) 0.023(2) 0.0028(17) 0.0129(19) -0.005(2)
C8 0.059(3) 0.038(3) 0.024(2) 0.002(2) 0.015(2) 0.003(2)
N4 0.077(3) 0.047(3) 0.031(2) 0.0011(19) 0.015(2) -0.007(2)
C1 0.051(3) 0.033(3) 0.033(2) -0.003(2) 0.016(2) 0.001(2)
C7 0.054(3) 0.037(3) 0.046(3) 0.000(2) 0.026(2) 0.001(2)
C10 0.051(3) 0.045(3) 0.039(3) 0.010(2) 0.013(2) -0.002(2)
C11 0.077(4) 0.042(3) 0.062(3) -0.002(3) 0.027(3) 0.000(3)
C17 0.069(4) 0.043(3) 0.040(3) 0.006(2) 0.017(3) -0.006(3)
C2 0.069(3) 0.032(3) 0.049(3) 0.003(2) 0.031(3) 0.006(2)
C3 0.080(4) 0.048(3) 0.061(3) 0.007(3) 0.043(3) 0.008(3)
C9 0.053(3) 0.043(3) 0.027(2) 0.003(2) 0.012(2) -0.004(2)
C6 0.063(3) 0.061(4) 0.063(3) -0.008(3) 0.028(3) -0.006(3)
C16 0.064(3) 0.044(3) 0.031(2) -0.007(2) 0.018(2) -0.003(2)
C15 0.070(4) 0.049(3) 0.067(4) 0.004(3) 0.026(3) 0.004(3)
C4 0.093(5) 0.048(4) 0.092(5) 0.010(3) 0.064(4) 0.000(3)
N8 0.085(4) 0.068(4) 0.096(4) 0.022(3) 0.024(3) 0.006(3)
C24 0.134(7) 0.120(7) 0.080(5) 0.000(5) -0.006(5) 0.052(6)
C12 0.081(4) 0.059(4) 0.080(4) 0.000(3) 0.021(4) -0.010(3)
C18 0.065(4) 0.054(4) 0.073(4) 0.007(3) -0.002(3) 0.002(3)
C5 0.077(4) 0.054(4) 0.095(5) -0.002(3) 0.047(4) -0.010(3)
N7 0.077(4) 0.113(6) 0.192(8) 0.069(6) 0.048(5) 0.026(4)
C23 0.120(7) 0.109(7) 0.165(9) -0.028(7) -0.035(7) 0.064(6)
C14 0.060(3) 0.082(5) 0.093(5) 0.009(4) 0.041(3) -0.001(3)
N6 0.068(4) 0.085(4) 0.174(7) 0.054(4) 0.044(4) 0.002(3)
C19 0.087(5) 0.067(5) 0.146(8) 0.021(5) 0.025(5) 0.023(4)
C20 0.142(7) 0.120(7) 0.093(6) 0.052(5) 0.047(5) 0.067(6)
C13 0.077(4) 0.076(5) 0.098(5) -0.004(4) 0.028(4) -0.028(4)
C22 0.155(8) 0.126(7) 0.129(8) 0.051(6) 0.065(7) 0.071(7)
C21 0.166(8) 0.154(9) 0.134(8) 0.082(7) 0.082(7) 0.094(7)

loop_
_atom_type_symbol
_atom_type_description
_atom_type_scat_dispersion_real
_atom_type_scat_dispersion_imag
_atom_type_scat_source
C C 0.0030 0.0020 'International Tables Vol C Tables 4.2.6.8 and 6.1.1.4'
H H 0.0000 0.0000 'International Tables Vol C Tables 4.2.6.8 and 6.1.1.4'
N N 0.0060 0.0030 'International Tables Vol C Tables 4.2.6.8 and 6.1.1.4'
Cu Cu 0.3200 1.2650 'International Tables Vol C Tables 4.2.6.8 and 6.1.1.4'
Cl Cl 0.1480 0.1590 'International Tables Vol C Tables 4.2.6.8 and 6.1.1.4'

loop_
_geom_angle_atom_site_label_1
_geom_angle_atom_site_label_2
_geom_angle_atom_site_label_3
_geom_angle
N1 Cu1 N3 80.18(16)
N1 Cu1 Cl2 99.16(12)
N3 Cu1 Cl2 151.88(14)
N1 Cu1 Cl1 146.03(13)
N3 Cu1 Cl1 97.15(12)
Cl2 Cu1 Cl1 98.40(6)
C1 N2 C7 107.2(4)
C1 N2 C16 126.7(4)
C7 N2 C16 126.0(4)
N4 N5 C9 111.8(4)
N4 N5 C10 121.1(4)
C9 N5 C10 126.9(4)
C1 N1 C2 105.5(4)
C1 N1 Cu1 114.4(3)
C2 N1 Cu1 139.5(3)
N4 N3 C8 110.2(4)
N4 N3 Cu1 134.8(3)
C8 N3 Cu1 114.9(3)
C9 C8 N3 107.0(4)
C9 C8 C1 140.2(4)
N3 C8 C1 112.8(4)
N3 N4 N5 105.5(4)
N1 C1 N2 112.9(4)
N1 C1 C8 117.5(4)
N2 C1 C8 129.6(4)
C6 C7 N2 132.7(5)
C6 C7 C2 121.9(5)
N2 C7 C2 105.3(4)
N5 C10 C11 111.8(4)
N5 C10 C15 111.4(4)
C11 C10 C15 111.7(4)
N5 C10 H10 107.2
C11 C10 H10 107.2
C15 C10 H10 107.2
C10 C11 C12 109.0(5)
C10 C11 H11A 109.9
C12 C11 H11A 109.9
C10 C11 H11B 109.9
C12 C11 H11B 109.9
H11A C11 H11B 108.3
N6 C17 C18 108.5(5)
N6 C17 C16 121.2(5)
C18 C17 C16 130.2(5)
N1 C2 C3 131.0(5)
N1 C2 C7 109.0(4)
C3 C2 C7 120.0(5)
C4 C3 C2 117.2(5)
C4 C3 H3 121.4
C2 C3 H3 121.4
N5 C9 C8 105.5(4)
N5 C9 H9 127.2
C8 C9 H9 127.2
C5 C6 C7 118.1(6)
C5 C6 H6 121.0
C7 C6 H6 121.0
C17 C16 N2 111.8(4)
C17 C16 H16A 109.3
N2 C16 H16A 109.3
C17 C16 H16B 109.3
N2 C16 H16B 109.3
H16A C16 H16B 107.9
C14 C15 C10 109.8(4)
C14 C15 H15A 109.7
C10 C15 H15A 109.7
C14 C15 H15B 109.7
C10 C15 H15B 109.7
H15A C15 H15B 108.2
C3 C4 C5 122.1(5)
C3 C4 H4 118.9
C5 C4 H4 118.9
C18 N8 N7 110.4(5)
C18 N8 C19 128.9(6)
N7 N8 C19 120.6(6)
C19 C24 C23 110.3(8)
C19 C24 H24A 109.6
C23 C24 H24A 109.6
C19 C24 H24B 109.6
C23 C24 H24B 109.6
H24A C24 H24B 108.1
C13 C12 C11 112.3(5)
C13 C12 H12A 109.2
C11 C12 H12A 109.2
C13 C12 H12B 109.2
C11 C12 H12B 109.2
H12A C12 H12B 107.9
N8 C18 C17 106.1(6)
N8 C18 H18 127.0
C17 C18 H18 127.0
C6 C5 C4 120.6(6)
C6 C5 H5 119.7
C4 C5 H5 119.7
N8 N7 N6 106.5(6)
C22 C23 C24 111.8(8)
C22 C23 H23A 109.3
C24 C23 H23A 109.3
C22 C23 H23B 109.3
C24 C23 H23B 109.3
H23A C23 H23B 107.9
C15 C14 C13 112.3(5)
C15 C14 H14A 109.1
C13 C14 H14A 109.1
C15 C14 H14B 109.1
C13 C14 H14B 109.1
H14A C14 H14B 107.9
C17 N6 N7 108.3(6)
C20 C19 N8 114.2(7)
C20 C19 C24 114.0(6)
N8 C19 C24 109.7(7)
C20 C19 H19 106.1
N8 C19 H19 106.1
C24 C19 H19 106.1
C19 C20 C21 111.1(8)
C19 C20 H20A 109.4
C21 C20 H20A 109.4
C19 C20 H20B 109.4
C21 C20 H20B 109.4
H20A C20 H20B 108.0
C12 C13 C14 111.1(5)
C12 C13 H13A 109.4
C14 C13 H13A 109.4
C12 C13 H13B 109.4
C14 C13 H13B 109.4
H13A C13 H13B 108.0
C21 C22 C23 113.1(8)
C21 C22 H22A 109.0
C23 C22 H22A 109.0
C21 C22 H22B 109.0
C23 C22 H22B 109.0
H22A C22 H22B 107.8
C22 C21 C20 114.0(8)
C22 C21 H21A 108.8
C20 C21 H21A 108.8
C22 C21 H21B 108.8
C20 C21 H21B 108.8
H21A C21 H21B 107.7

loop_
_geom_bond_atom_site_label_1
_geom_bond_atom_site_label_2
_geom_bond_distance
Cu1 N1 1.996(4)
Cu1 N3 2.021(4)
Cu1 Cl2 2.1877(14)
Cu1 Cl1 2.1901(14)
N2 C1 1.338(6)
N2 C7 1.394(6)
N2 C16 1.479(6)
N5 N4 1.333(5)
N5 C9 1.340(6)
N5 C10 1.467(6)
N1 C1 1.328(6)
N1 C2 1.388(6)
N3 N4 1.313(6)
N3 C8 1.363(6)
C8 C9 1.348(6)
C8 C1 1.443(7)
C7 C6 1.371(7)
C7 C2 1.402(7)
C10 C11 1.512(7)
C10 C15 1.517(7)
C10 H10 0.9800
C11 C12 1.519(8)
C11 H11A 0.9700
C11 H11B 0.9700
C17 N6 1.329(8)
C17 C18 1.348(7)
C17 C16 1.475(7)
C2 C3 1.394(7)
C3 C4 1.372(8)
C3 H3 0.9300
C9 H9 0.9300
C6 C5 1.364(8)
C6 H6 0.9300
C16 H16A 0.9700
C16 H16B 0.9700
C15 C14 1.507(8)
C15 H15A 0.9700
C15 H15B 0.9700
C4 C5 1.400(9)
C4 H4 0.9300
N8 C18 1.324(8)
N8 N7 1.331(8)
N8 C19 1.486(8)
C24 C19 1.493(11)
C24 C23 1.533(12)
C24 H24A 0.9700
C24 H24B 0.9700
C12 C13 1.501(9)
C12 H12A 0.9700
C12 H12B 0.9700
C18 H18 0.9300
C5 H5 0.9300
N7 N6 1.337(8)
C23 C22 1.463(12)
C23 H23A 0.9700
C23 H23B 0.9700
C14 C13 1.519(9)
C14 H14A 0.9700
C14 H14B 0.9700
C19 C20 1.432(11)
C19 H19 0.9800
C20 C21 1.511(11)
C20 H20A 0.9700
C20 H20B 0.9700
C13 H13A 0.9700
C13 H13B 0.9700
C22 C21 1.449(12)
C22 H22A 0.9700
C22 H22B 0.9700
C21 H21A 0.9700
C21 H21B 0.9700
